data_4347676
loop_
_publ_author_name
'Holler, Stefan'
'T\"uchler, Michael'
'Belaj, Ferdinand'
'Veiros, Luis F.'
'Kirchner, Karl'
'M\"osch-Zanetti, Nadia C'

_publ_section_title
;
 Thiopyridazine-Based Copper Boratrane Complexes Demonstrating the Z-type
 Nature of the Ligand.
;
_journal_issue 10
_journal_name_full 'Inorganic chemistry'
_journal_page_first 4980
_journal_page_last 4991
_journal_paper_doi 10.1021/acs.inorgchem.6b00464
_journal_volume 55
_journal_year 2016
_chemical_compound_source 'synthetical product'
_chemical_formula_moiety 'C29 H42 B Cu N7 S3, C F3 O3 S'
_chemical_formula_sum 'C30 H42 B Cu F3 N7 O3 S4'
_chemical_formula_weight 808.29
_chemical_name_common
; (acetonitrile)-(2,2',2"-boranetriyltris(6-tert-butylpyridazi-
ne-3(2H)-thione))-copper(I) triflate
;
_chemical_name_systematic
; (acetonitrile)-(2,2',2"-boranetriyltris(6-tert-butylpyridazi-
ne-3(2H)-thione))-copper(I) trifluoromethanesulfonate
;
_space_group_crystal_system triclinic
_space_group_IT_number 2
_space_group_name_Hall '-P 1'
_space_group_name_H-M_alt 'P -1'
_atom_sites_solution_hydrogens geom
_atom_sites_solution_primary direct
_atom_sites_solution_secondary difmap
_audit_creation_method 'manual edited SHELXL-2014/6.cif file'
_cell_angle_alpha 78.4903(13)
_cell_angle_beta 81.8808(14)
_cell_angle_gamma 79.6641(15)
_cell_formula_units_Z 2
_cell_length_a 10.0404(5)
_cell_length_b 13.6851(7)
_cell_length_c 14.7632(7)
_cell_measurement_reflns_used 9837
_cell_measurement_temperature 100(2)
_cell_measurement_theta_max 30.75
_cell_measurement_theta_min 2.27
_cell_volume 1943.74(17)
_computing_cell_refinement 'Bruker SAINT'
_computing_data_collection 'Bruker APEX2'
_computing_data_reduction 'Bruker SAINT'
_computing_molecular_graphics 'modified ORTEP (Johnson, 1965)'
_computing_publication_material 'SHELXL-2014/6 (Sheldrick, 2014)'
_computing_structure_refinement 'SHELXL-2014/6 (Sheldrick, 2014)'
_computing_structure_solution 'SHELXS-97 (Sheldrick, 2008)'
_diffrn_ambient_temperature 100(2)
_diffrn_measured_fraction_theta_full 0.999
_diffrn_measured_fraction_theta_max 0.999
_diffrn_measurement_device_type 'Bruker APEX-II CCD'
_diffrn_measurement_method '\f and \w scans'
_diffrn_radiation_monochromator 'multilayer monochromator'
_diffrn_radiation_source 'Incoatec microfocus sealed tube'
_diffrn_radiation_type MoK\a
_diffrn_radiation_wavelength 0.71073
_diffrn_reflns_av_R_equivalents 0.0458
_diffrn_reflns_av_unetI/netI 0.0412
_diffrn_reflns_Laue_measured_fraction_full 0.999
_diffrn_reflns_Laue_measured_fraction_max 0.999
_diffrn_reflns_limit_h_max 13
_diffrn_reflns_limit_h_min -13
_diffrn_reflns_limit_k_max 18
_diffrn_reflns_limit_k_min -18
_diffrn_reflns_limit_l_max 17
_diffrn_reflns_limit_l_min -19
_diffrn_reflns_number 39428
_diffrn_reflns_point_group_measured_fraction_full 0.999
_diffrn_reflns_point_group_measured_fraction_max 0.999
_diffrn_reflns_theta_full 28.00
_diffrn_reflns_theta_max 28.00
_diffrn_reflns_theta_min 2.38
_exptl_absorpt_coefficient_mu 0.831
_exptl_absorpt_correction_T_max 1.000
_exptl_absorpt_correction_T_min 0.819
_exptl_absorpt_correction_type multi-scan
_exptl_absorpt_process_details 'Bruker (2001). SADABS. Bruker AXS Inc., Madison, Wisconsin, USA.'
_exptl_crystal_colour yellow
_exptl_crystal_density_diffrn 1.381
_exptl_crystal_description plate
_exptl_crystal_F_000 840
_exptl_crystal_size_max 0.270
_exptl_crystal_size_mid 0.240
_exptl_crystal_size_min 0.070
_refine_diff_density_max 0.466
_refine_diff_density_min -0.345
_refine_diff_density_rms 0.061
_refine_ls_extinction_method none
_refine_ls_goodness_of_fit_ref 1.031
_refine_ls_hydrogen_treatment refU
_refine_ls_matrix_type full
_refine_ls_number_parameters 469
_refine_ls_number_reflns 9372
_refine_ls_number_restraints 0
_refine_ls_restrained_S_all 1.031
_refine_ls_R_factor_all 0.0472
_refine_ls_R_factor_gt 0.0323
_refine_ls_shift/su_max 0.001
_refine_ls_shift/su_mean 0.000
_refine_ls_structure_factor_coef Fsqd
_refine_ls_weighting_details 'w=1/[\s^2^(Fo^2^)+(0.0415P)^2^+0.3304P] where P=(Fo^2^+2Fc^2^)/3'
_refine_ls_weighting_scheme calc
_refine_ls_wR_factor_gt 0.0777
_refine_ls_wR_factor_ref 0.0833
_reflns_Friedel_coverage 0.000
_reflns_number_gt 7464
_reflns_number_total 9372
_reflns_threshold_expression 'I > 2\s(I)'
_cod_data_source_file ic6b00464_si_002.cif
_cod_data_source_block SH176_4
_cod_database_code 4347676
_shelx_space_group_comment
;
The symmetry employed for this shelxl refinement is uniquely defined
by the following loop, which should always be used as a source of
symmetry information in preference to the above space-group names.
They are only intended as comments.
;
_shelx_estimated_absorpt_t_min 0.807
_shelx_estimated_absorpt_t_max 0.944
_shelxl_version_number 2014/6

loop_
_space_group_symop_operation_xyz
'x, y, z'
'-x, -y, -z'

loop_
_atom_site_label
_atom_site_type_symbol
_atom_site_fract_x
_atom_site_fract_y
_atom_site_fract_z
_atom_site_U_iso_or_equiv
_atom_site_adp_type
_atom_site_occupancy
_atom_site_site_symmetry_order
_atom_site_calc_flag
_atom_site_refinement_flags_posn
_atom_site_refinement_flags_adp
Cu1 Cu 0.30480(2) 0.77659(2) 0.47763(2) 0.01667(6) Uani 1 1 d . .
B1 B 0.38580(19) 0.73694(13) 0.60333(12) 0.0134(4) Uani 1 1 d . .
S1 S 0.33288(4) 0.60378(3) 0.48913(3) 0.01660(9) Uani 1 1 d . .
N11 N 0.32582(14) 0.62831(10) 0.75025(9) 0.0142(3) Uani 1 1 d . .
N12 N 0.33711(13) 0.63920(10) 0.65580(9) 0.0125(3) Uani 1 1 d . .
C13 C 0.32403(16) 0.56866(12) 0.60753(11) 0.0132(3) Uani 1 1 d . .
C14 C 0.30128(16) 0.47179(12) 0.65854(11) 0.0156(3) Uani 1 1 d . .
C15 C 0.28954(17) 0.45977(13) 0.75326(12) 0.0175(3) Uani 1 1 d . .
H15 H 0.2731 0.3968 0.7898 0.028(3) Uiso 1 1 calc R U
C16 C 0.30163(16) 0.54031(12) 0.79794(11) 0.0150(3) Uani 1 1 d . .
C11 C 0.28977(19) 0.38996(12) 0.60774(12) 0.0207(4) Uani 1 1 d . .
H111 H 0.2730 0.3291 0.6527 0.034(3) Uiso 1 1 calc R U
H112 H 0.3747 0.3749 0.5678 0.034(3) Uiso 1 1 calc R U
H113 H 0.2141 0.4122 0.5694 0.034(3) Uiso 1 1 calc R U
C10 C 0.28944(18) 0.52818(13) 0.90360(11) 0.0189(4) Uani 1 1 d . .
C17 C 0.3174(2) 0.62339(14) 0.93255(12) 0.0249(4) Uani 1 1 d . .
H171 H 0.4102 0.6351 0.9078 0.032(3) Uiso 1 1 calc R U
H172 H 0.3080 0.6145 1.0006 0.032(3) Uiso 1 1 calc R U
H173 H 0.2521 0.6815 0.9078 0.032(3) Uiso 1 1 calc R U
C18 C 0.14540(19) 0.50972(15) 0.94413(12) 0.0251(4) Uani 1 1 d . .
H181 H 0.0797 0.5691 0.9225 0.028(3) Uiso 1 1 calc R U
H182 H 0.1391 0.4977 1.0122 0.028(3) Uiso 1 1 calc R U
H183 H 0.1252 0.4506 0.9237 0.028(3) Uiso 1 1 calc R U
C19 C 0.3919(2) 0.43623(14) 0.94045(13) 0.0263(4) Uani 1 1 d . .
H191 H 0.3699 0.3755 0.9240 0.024(3) Uiso 1 1 calc R U
H192 H 0.3870 0.4282 1.0082 0.024(3) Uiso 1 1 calc R U
H193 H 0.4841 0.4463 0.9127 0.024(3) Uiso 1 1 calc R U
S2 S 0.48149(5) 0.86950(3) 0.44501(3) 0.02089(10) Uani 1 1 d . .
N21 N 0.61350(14) 0.65131(10) 0.64193(9) 0.0145(3) Uani 1 1 d . .
N22 N 0.54089(14) 0.72398(10) 0.58303(9) 0.0133(3) Uani 1 1 d . .
C23 C 0.59270(18) 0.79380(12) 0.51670(11) 0.0168(3) Uani 1 1 d . .
C24 C 0.73468(19) 0.79793(14) 0.50988(12) 0.0228(4) Uani 1 1 d . .
C25 C 0.80822(19) 0.72611(14) 0.56920(12) 0.0239(4) Uani 1 1 d . .
H25 H 0.9033 0.7256 0.5671 0.028(3) Uiso 1 1 calc R U
C26 C 0.74521(17) 0.65168(13) 0.63438(11) 0.0168(3) Uani 1 1 d . .
C21 C 0.7946(2) 0.87726(17) 0.43891(14) 0.0384(5) Uani 1 1 d . .
H211 H 0.8913 0.8725 0.4459 0.058(4) Uiso 1 1 calc R U
H212 H 0.7466 0.9442 0.4479 0.058(4) Uiso 1 1 calc R U
H213 H 0.7853 0.8670 0.3764 0.058(4) Uiso 1 1 calc R U
C20 C 0.82817(17) 0.56891(14) 0.69876(12) 0.0205(4) Uani 1 1 d . .
C27 C 0.73585(19) 0.50290(15) 0.76516(13) 0.0294(4) Uani 1 1 d . .
H271 H 0.6705 0.5447 0.8031 0.034(3) Uiso 1 1 calc R U
H272 H 0.7912 0.4506 0.8057 0.034(3) Uiso 1 1 calc R U
H273 H 0.6865 0.4710 0.7293 0.034(3) Uiso 1 1 calc R U
C28 C 0.93000(19) 0.50339(16) 0.63892(13) 0.0294(4) Uani 1 1 d . .
H281 H 0.8803 0.4736 0.6015 0.032(3) Uiso 1 1 calc R U
H282 H 0.9833 0.4495 0.6794 0.032(3) Uiso 1 1 calc R U
H283 H 0.9913 0.5453 0.5977 0.032(3) Uiso 1 1 calc R U
C29 C 0.9069(2) 0.61759(17) 0.75548(14) 0.0333(5) Uani 1 1 d . .
H291 H 0.9674 0.6592 0.7131 0.044(4) Uiso 1 1 calc R U
H292 H 0.9611 0.5646 0.7962 0.044(4) Uiso 1 1 calc R U
H293 H 0.8423 0.6600 0.7933 0.044(4) Uiso 1 1 calc R U
S3 S 0.11767(5) 0.84147(3) 0.57340(3) 0.01929(10) Uani 1 1 d . .
N31 N 0.42124(15) 0.83701(10) 0.71544(9) 0.0176(3) Uani 1 1 d . .
N32 N 0.33350(14) 0.82202(10) 0.65903(9) 0.0149(3) Uani 1 1 d . .
C33 C 0.20200(18) 0.86311(12) 0.65873(11) 0.0161(3) Uani 1 1 d . .
C34 C 0.14346(18) 0.92239(12) 0.72850(12) 0.0191(4) Uani 1 1 d . .
C35 C 0.23044(19) 0.93785(13) 0.78579(12) 0.0209(4) Uani 1 1 d . .
H35 H 0.1965 0.9777 0.8323 0.028(3) Uiso 1 1 calc R U
C36 C 0.37046(19) 0.89549(13) 0.77705(12) 0.0200(4) Uani 1 1 d . .
C31 C -0.00499(19) 0.96423(14) 0.73500(14) 0.0262(4) Uani 1 1 d . .
H311 H -0.0266 1.0073 0.7825 0.040(4) Uiso 1 1 calc R U
H312 H -0.0583 0.9086 0.7521 0.040(4) Uiso 1 1 calc R U
H313 H -0.0275 1.0043 0.6747 0.040(4) Uiso 1 1 calc R U
C30 C 0.4699(2) 0.91337(15) 0.83910(12) 0.0271(4) Uani 1 1 d . .
C37 C 0.6101(2) 0.8510(2) 0.82051(17) 0.0531(7) Uani 1 1 d . .
H371 H 0.6013 0.7794 0.8303 0.064(5) Uiso 1 1 calc R U
H372 H 0.6710 0.8610 0.8631 0.064(5) Uiso 1 1 calc R U
H373 H 0.6479 0.8727 0.7562 0.064(5) Uiso 1 1 calc R U
C38 C 0.4801(3) 1.02619(17) 0.82094(14) 0.0424(6) Uani 1 1 d . .
H381 H 0.5167 1.0469 0.7562 0.047(4) Uiso 1 1 calc R U
H382 H 0.5406 1.0388 0.8625 0.047(4) Uiso 1 1 calc R U
H383 H 0.3893 1.0650 0.8326 0.047(4) Uiso 1 1 calc R U
C39 C 0.4161(2) 0.88151(16) 0.94149(13) 0.0329(5) Uani 1 1 d . .
H391 H 0.3279 0.9228 0.9553 0.036(3) Uiso 1 1 calc R U
H392 H 0.4810 0.8912 0.9815 0.036(3) Uiso 1 1 calc R U
H393 H 0.4051 0.8102 0.9531 0.036(3) Uiso 1 1 calc R U
N1 N 0.24694(16) 0.80428(11) 0.34848(10) 0.0229(3) Uani 1 1 d . .
C1 C 0.2492(2) 0.80051(14) 0.27220(13) 0.0257(4) Uani 1 1 d . .
C2 C 0.2526(3) 0.79688(17) 0.17387(14) 0.0415(6) Uani 1 1 d . .
H21 H 0.2211 0.8645 0.1400 0.069(5) Uiso 1 1 calc R U
H22 H 0.1931 0.7502 0.1666 0.069(5) Uiso 1 1 calc R U
H23 H 0.3461 0.7736 0.1489 0.069(5) Uiso 1 1 calc R U
S4 S 0.09996(6) 0.22519(3) 0.87547(4) 0.03234(13) Uani 1 1 d . .
O41 O 0.24039(17) 0.23839(11) 0.86961(12) 0.0514(4) Uani 1 1 d . .
O42 O 0.00338(18) 0.31715(10) 0.86390(11) 0.0447(4) Uani 1 1 d . .
O43 O 0.07633(19) 0.14901(11) 0.82772(11) 0.0495(4) Uani 1 1 d . .
C4 C 0.0631(2) 0.16986(16) 0.99726(15) 0.0351(5) Uani 1 1 d . .
F41 F -0.06511(15) 0.15060(12) 1.01508(10) 0.0604(4) Uani 1 1 d . .
F42 F 0.14617(15) 0.08248(10) 1.02015(9) 0.0501(4) Uani 1 1 d . .
F43 F 0.07789(16) 0.23030(11) 1.05390(9) 0.0604(4) Uani 1 1 d . .

loop_
_atom_site_aniso_label
_atom_site_aniso_U_11
_atom_site_aniso_U_22
_atom_site_aniso_U_33
_atom_site_aniso_U_23
_atom_site_aniso_U_13
_atom_site_aniso_U_12
Cu1 0.02194(12) 0.01669(11) 0.01252(11) -0.00114(8) -0.00820(8) -0.00273(8)
B1 0.0174(10) 0.0136(8) 0.0101(8) -0.0018(7) -0.0056(7) -0.0023(7)
S1 0.0218(2) 0.0169(2) 0.01256(19) -0.00393(16) -0.00341(16) -0.00422(16)
N11 0.0114(7) 0.0203(7) 0.0111(6) -0.0022(6) -0.0030(5) -0.0017(5)
N12 0.0109(7) 0.0161(7) 0.0106(6) -0.0019(5) -0.0033(5) -0.0008(5)
C13 0.0090(8) 0.0146(7) 0.0159(8) -0.0038(6) -0.0025(6) 0.0002(6)
C14 0.0103(8) 0.0164(8) 0.0202(8) -0.0047(7) 0.0003(7) -0.0022(6)
C15 0.0136(9) 0.0168(8) 0.0202(8) 0.0005(7) -0.0002(7) -0.0024(6)
C16 0.0083(8) 0.0209(8) 0.0148(8) -0.0002(7) -0.0019(6) -0.0024(6)
C11 0.0233(10) 0.0162(8) 0.0233(9) -0.0069(7) 0.0038(7) -0.0063(7)
C10 0.0173(9) 0.0265(9) 0.0124(8) 0.0009(7) -0.0023(7) -0.0064(7)
C17 0.0276(11) 0.0355(11) 0.0136(8) -0.0038(8) -0.0046(8) -0.0092(8)
C18 0.0204(10) 0.0392(11) 0.0157(9) -0.0021(8) -0.0004(7) -0.0091(8)
C19 0.0249(10) 0.0306(10) 0.0211(9) 0.0039(8) -0.0084(8) -0.0033(8)
S2 0.0304(3) 0.0171(2) 0.0164(2) 0.00304(16) -0.00911(18) -0.00846(18)
N21 0.0166(7) 0.0176(7) 0.0099(6) -0.0020(5) -0.0038(6) -0.0029(5)
N22 0.0166(7) 0.0157(7) 0.0091(6) -0.0020(5) -0.0039(5) -0.0047(5)
C23 0.0246(10) 0.0168(8) 0.0117(8) -0.0024(6) -0.0046(7) -0.0082(7)
C24 0.0275(10) 0.0298(10) 0.0154(8) -0.0007(7) -0.0050(7) -0.0174(8)
C25 0.0200(10) 0.0362(10) 0.0185(9) -0.0007(8) -0.0042(7) -0.0152(8)
C26 0.0158(9) 0.0248(9) 0.0110(8) -0.0035(7) -0.0024(7) -0.0056(7)
C21 0.0394(13) 0.0469(13) 0.0320(11) 0.0128(10) -0.0117(10) -0.0311(11)
C20 0.0132(9) 0.0319(10) 0.0155(8) -0.0005(7) -0.0035(7) -0.0035(7)
C27 0.0185(10) 0.0365(11) 0.0260(10) 0.0098(9) -0.0049(8) -0.0007(8)
C28 0.0181(10) 0.0426(12) 0.0248(10) -0.0043(9) -0.0043(8) 0.0020(8)
C29 0.0308(12) 0.0468(12) 0.0249(10) -0.0033(9) -0.0147(9) -0.0073(9)
S3 0.0195(2) 0.0192(2) 0.0207(2) -0.00440(17) -0.00808(18) -0.00160(17)
N31 0.0211(8) 0.0207(7) 0.0139(7) -0.0038(6) -0.0051(6) -0.0074(6)
N32 0.0191(8) 0.0155(7) 0.0116(6) -0.0026(5) -0.0042(6) -0.0043(6)
C33 0.0212(9) 0.0113(7) 0.0163(8) 0.0001(6) -0.0039(7) -0.0052(6)
C34 0.0236(10) 0.0124(8) 0.0205(9) -0.0021(7) 0.0007(7) -0.0043(7)
C35 0.0279(10) 0.0184(8) 0.0174(8) -0.0061(7) 0.0012(7) -0.0057(7)
C36 0.0267(10) 0.0198(8) 0.0161(8) -0.0047(7) -0.0022(7) -0.0087(7)
C31 0.0231(10) 0.0248(9) 0.0308(10) -0.0096(8) 0.0000(8) -0.0008(8)
C30 0.0294(11) 0.0387(11) 0.0202(9) -0.0155(8) -0.0040(8) -0.0111(9)
C37 0.0278(13) 0.099(2) 0.0472(14) -0.0483(15) -0.0121(11) -0.0037(13)
C38 0.0651(17) 0.0495(14) 0.0252(11) -0.0090(10) -0.0071(11) -0.0378(13)
C39 0.0462(13) 0.0370(11) 0.0208(10) -0.0073(9) -0.0097(9) -0.0137(10)
N1 0.0300(9) 0.0218(8) 0.0181(8) 0.0005(6) -0.0121(7) -0.0041(6)
C1 0.0312(11) 0.0236(9) 0.0244(10) -0.0013(8) -0.0103(8) -0.0078(8)
C2 0.0632(17) 0.0432(13) 0.0239(10) -0.0053(9) -0.0174(11) -0.0146(12)
S4 0.0502(3) 0.0165(2) 0.0305(3) -0.0030(2) -0.0060(2) -0.0056(2)
O41 0.0492(11) 0.0304(8) 0.0687(12) 0.0045(8) 0.0053(9) -0.0147(7)
O42 0.0670(12) 0.0202(7) 0.0504(10) -0.0042(7) -0.0310(9) 0.0015(7)
O43 0.0787(13) 0.0303(8) 0.0443(9) -0.0182(7) -0.0134(9) -0.0032(8)
C4 0.0383(13) 0.0308(11) 0.0322(11) -0.0019(9) -0.0054(10) 0.0024(9)
F41 0.0398(9) 0.0742(11) 0.0580(9) 0.0044(8) 0.0066(7) -0.0121(8)
F42 0.0557(9) 0.0348(7) 0.0476(8) 0.0113(6) -0.0069(7) 0.0050(6)
F43 0.0781(11) 0.0637(9) 0.0421(8) -0.0248(7) -0.0269(8) 0.0149(8)

loop_
_atom_type_symbol
_atom_type_description
_atom_type_scat_dispersion_real
_atom_type_scat_dispersion_imag
_atom_type_scat_source
C C 0.0033 0.0016 'International Tables Vol C Tables 4.2.6.8 and 6.1.1.4'
H H 0.0000 0.0000 'International Tables Vol C Tables 4.2.6.8 and 6.1.1.4'
B B 0.0013 0.0007 'International Tables Vol C Tables 4.2.6.8 and 6.1.1.4'
Cu Cu 0.3201 1.2651 'International Tables Vol C Tables 4.2.6.8 and 6.1.1.4'
F F 0.0171 0.0103 'International Tables Vol C Tables 4.2.6.8 and 6.1.1.4'
N N 0.0061 0.0033 'International Tables Vol C Tables 4.2.6.8 and 6.1.1.4'
O O 0.0106 0.0060 'International Tables Vol C Tables 4.2.6.8 and 6.1.1.4'
S S 0.1246 0.1234 'International Tables Vol C Tables 4.2.6.8 and 6.1.1.4'

loop_
_geom_angle_atom_site_label_1
_geom_angle_atom_site_label_2
_geom_angle_atom_site_label_3
_geom_angle
_geom_angle_publ_flag
N1 Cu1 B1 172.71(7) yes
N1 Cu1 S1 93.64(4) yes
N1 Cu1 S2 97.43(5) yes
N1 Cu1 S3 106.38(5) yes
B1 Cu1 S1 82.10(5) yes
B1 Cu1 S2 80.28(5) yes
B1 Cu1 S3 80.80(5) yes
S1 Cu1 S2 124.127(19) yes
S1 Cu1 S3 113.767(17) yes
S2 Cu1 S3 114.959(17) yes
N22 B1 N12 111.85(13) ?
N22 B1 N32 110.61(13) ?
N12 B1 N32 109.78(13) ?
N22 B1 Cu1 107.88(11) ?
N12 B1 Cu1 108.44(10) ?
N32 B1 Cu1 108.17(11) ?
C13 S1 Cu1 99.45(5) yes
C16 N11 N12 116.72(13) ?
C13 N12 N11 125.92(13) yes
C13 N12 B1 118.97(13) yes
N11 N12 B1 114.68(12) yes
N12 C13 C14 117.87(14) ?
N12 C13 S1 116.77(12) ?
C14 C13 S1 125.35(12) ?
C15 C14 C13 116.85(14) ?
C15 C14 C11 123.33(15) ?
C13 C14 C11 119.81(15) ?
C14 C15 C16 120.92(15) ?
C14 C15 H15 119.5 ?
C16 C15 H15 119.5 ?
N11 C16 C15 121.67(15) ?
N11 C16 C10 116.64(14) ?
C15 C16 C10 121.68(15) ?
C14 C11 H111 109.5 ?
C14 C11 H112 109.5 ?
H111 C11 H112 109.5 ?
C14 C11 H113 109.5 ?
H111 C11 H113 109.5 ?
H112 C11 H113 109.5 ?
C16 C10 C18 109.36(13) ?
C16 C10 C17 110.68(14) ?
C18 C10 C17 108.94(15) ?
C16 C10 C19 108.32(14) ?
C18 C10 C19 109.04(15) ?
C17 C10 C19 110.48(14) ?
C10 C17 H171 109.5 ?
C10 C17 H172 109.5 ?
H171 C17 H172 109.5 ?
C10 C17 H173 109.5 ?
H171 C17 H173 109.5 ?
H172 C17 H173 109.5 ?
C10 C18 H181 109.5 ?
C10 C18 H182 109.5 ?
H181 C18 H182 109.5 ?
C10 C18 H183 109.5 ?
H181 C18 H183 109.5 ?
H182 C18 H183 109.5 ?
C10 C19 H191 109.5 ?
C10 C19 H192 109.5 ?
H191 C19 H192 109.5 ?
C10 C19 H193 109.5 ?
H191 C19 H193 109.5 ?
H192 C19 H193 109.5 ?
C23 S2 Cu1 99.29(6) yes
C26 N21 N22 116.66(14) ?
C23 N22 N21 125.74(14) yes
C23 N22 B1 116.77(14) yes
N21 N22 B1 116.85(13) yes
N22 C23 C24 118.35(15) ?
N22 C23 S2 116.47(13) ?
C24 C23 S2 125.16(13) ?
C25 C24 C23 116.30(16) ?
C25 C24 C21 124.04(17) ?
C23 C24 C21 119.65(17) ?
C24 C25 C26 121.29(16) ?
C24 C25 H25 119.4 ?
C26 C25 H25 119.4 ?
N21 C26 C25 121.52(16) ?
N21 C26 C20 117.06(14) ?
C25 C26 C20 121.42(15) ?
C24 C21 H211 109.5 ?
C24 C21 H212 109.5 ?
H211 C21 H212 109.5 ?
C24 C21 H213 109.5 ?
H211 C21 H213 109.5 ?
H212 C21 H213 109.5 ?
C27 C20 C26 110.97(14) ?
C27 C20 C28 109.42(16) ?
C26 C20 C28 108.59(14) ?
C27 C20 C29 109.23(15) ?
C26 C20 C29 109.37(15) ?
C28 C20 C29 109.23(15) ?
C20 C27 H271 109.5 ?
C20 C27 H272 109.5 ?
H271 C27 H272 109.5 ?
C20 C27 H273 109.5 ?
H271 C27 H273 109.5 ?
H272 C27 H273 109.5 ?
C20 C28 H281 109.5 ?
C20 C28 H282 109.5 ?
H281 C28 H282 109.5 ?
C20 C28 H283 109.5 ?
H281 C28 H283 109.5 ?
H282 C28 H283 109.5 ?
C20 C29 H291 109.5 ?
C20 C29 H292 109.5 ?
H291 C29 H292 109.5 ?
C20 C29 H293 109.5 ?
H291 C29 H293 109.5 ?
H292 C29 H293 109.5 ?
C33 S3 Cu1 99.05(6) yes
C36 N31 N32 116.59(15) ?
C33 N32 N31 126.09(13) yes
C33 N32 B1 117.70(13) yes
N31 N32 B1 115.37(13) yes
N32 C33 C34 117.93(14) ?
N32 C33 S3 116.86(12) ?
C34 C33 S3 125.21(14) ?
C35 C34 C33 116.40(16) ?
C35 C34 C31 123.63(16) ?
C33 C34 C31 119.97(15) ?
C34 C35 C36 121.26(16) ?
C34 C35 H35 119.4 ?
C36 C35 H35 119.4 ?
N31 C36 C35 121.52(15) ?
N31 C36 C30 116.34(16) ?
C35 C36 C30 122.14(15) ?
C34 C31 H311 109.5 ?
C34 C31 H312 109.5 ?
H311 C31 H312 109.5 ?
C34 C31 H313 109.5 ?
H311 C31 H313 109.5 ?
H312 C31 H313 109.5 ?
C36 C30 C37 110.79(15) ?
C36 C30 C38 108.93(16) ?
C37 C30 C38 110.54(19) ?
C36 C30 C39 109.29(15) ?
C37 C30 C39 108.43(18) ?
C38 C30 C39 108.83(15) ?
C30 C37 H371 109.5 ?
C30 C37 H372 109.5 ?
H371 C37 H372 109.5 ?
C30 C37 H373 109.5 ?
H371 C37 H373 109.5 ?
H372 C37 H373 109.5 ?
C30 C38 H381 109.5 ?
C30 C38 H382 109.5 ?
H381 C38 H382 109.5 ?
C30 C38 H383 109.5 ?
H381 C38 H383 109.5 ?
H382 C38 H383 109.5 ?
C30 C39 H391 109.5 ?
C30 C39 H392 109.5 ?
H391 C39 H392 109.5 ?
C30 C39 H393 109.5 ?
H391 C39 H393 109.5 ?
H392 C39 H393 109.5 ?
C1 N1 Cu1 159.54(16) yes
N1 C1 C2 179.3(2) yes
C1 C2 H21 109.5 ?
C1 C2 H22 109.5 ?
H21 C2 H22 109.5 ?
C1 C2 H23 109.5 ?
H21 C2 H23 109.5 ?
H22 C2 H23 109.5 ?
O43 S4 O42 114.90(10) ?
O43 S4 O41 115.05(11) ?
O42 S4 O41 115.31(10) ?
O43 S4 C4 102.78(10) ?
O42 S4 C4 103.52(10) ?
O41 S4 C4 102.72(10) ?
F43 C4 F41 107.51(18) ?
F43 C4 F42 107.26(17) ?
F41 C4 F42 107.63(18) ?
F43 C4 S4 112.16(15) ?
F41 C4 S4 110.83(15) ?
F42 C4 S4 111.23(15) ?

loop_
_geom_bond_atom_site_label_1
_geom_bond_atom_site_label_2
_geom_bond_distance
_geom_bond_publ_flag
Cu1 N1 2.0155(14) yes
Cu1 B1 2.0654(17) yes
Cu1 S1 2.3056(5) yes
Cu1 S2 2.3064(5) yes
Cu1 S3 2.3386(5) yes
B1 N22 1.528(2) yes
B1 N12 1.530(2) yes
B1 N32 1.532(2) yes
S1 C13 1.7118(16) yes
N11 C16 1.313(2) ?
N11 N12 1.3630(18) ?
N12 C13 1.3429(19) ?
C13 C14 1.428(2) ?
C14 C15 1.366(2) ?
C14 C11 1.495(2) ?
C15 C16 1.423(2) ?
C15 H15 0.95 ?
C16 C10 1.525(2) ?
C11 H111 0.98 ?
C11 H112 0.98 ?
C11 H113 0.98 ?
C10 C18 1.530(2) ?
C10 C17 1.532(2) ?
C10 C19 1.535(2) ?
C17 H171 0.98 ?
C17 H172 0.98 ?
C17 H173 0.98 ?
C18 H181 0.98 ?
C18 H182 0.98 ?
C18 H183 0.98 ?
C19 H191 0.98 ?
C19 H192 0.98 ?
C19 H193 0.98 ?
S2 C23 1.7091(17) yes
N21 C26 1.312(2) ?
N21 N22 1.3602(18) ?
N22 C23 1.343(2) ?
C23 C24 1.425(2) ?
C24 C25 1.363(3) ?
C24 C21 1.497(3) ?
C25 C26 1.425(2) ?
C25 H25 0.95 ?
C26 C20 1.528(2) ?
C21 H211 0.98 ?
C21 H212 0.98 ?
C21 H213 0.98 ?
C20 C27 1.525(3) ?
C20 C28 1.537(3) ?
C20 C29 1.539(2) ?
C27 H271 0.98 ?
C27 H272 0.98 ?
C27 H273 0.98 ?
C28 H281 0.98 ?
C28 H282 0.98 ?
C28 H283 0.98 ?
C29 H291 0.98 ?
C29 H292 0.98 ?
C29 H293 0.98 ?
S3 C33 1.7123(16) yes
N31 C36 1.319(2) ?
N31 N32 1.3610(18) ?
N32 C33 1.339(2) ?
C33 C34 1.434(2) ?
C34 C35 1.367(2) ?
C34 C31 1.495(3) ?
C35 C36 1.420(3) ?
C35 H35 0.95 ?
C36 C30 1.527(2) ?
C31 H311 0.98 ?
C31 H312 0.98 ?
C31 H313 0.98 ?
C30 C37 1.529(3) ?
C30 C38 1.533(3) ?
C30 C39 1.536(3) ?
C37 H371 0.98 ?
C37 H372 0.98 ?
C37 H373 0.98 ?
C38 H381 0.98 ?
C38 H382 0.98 ?
C38 H383 0.98 ?
C39 H391 0.98 ?
C39 H392 0.98 ?
C39 H393 0.98 ?
N1 C1 1.134(2) yes
C1 C2 1.458(3) yes
C2 H21 0.98 ?
C2 H22 0.98 ?
C2 H23 0.98 ?
S4 O43 1.4386(15) ?
S4 O42 1.4409(15) ?
S4 O41 1.4419(17) ?
S4 C4 1.820(2) ?
C4 F43 1.327(2) ?
C4 F41 1.339(3) ?
C4 F42 1.342(2) ?

loop_
_geom_torsion_atom_site_label_1
_geom_torsion_atom_site_label_2
_geom_torsion_atom_site_label_3
_geom_torsion_atom_site_label_4
_geom_torsion
_geom_torsion_publ_flag
S1 CU1 B1 N12 -33.91(10) yes
S2 CU1 B1 N22 -39.35(9) yes
S3 CU1 B1 N32 -37.15(10) yes
C16 N11 N12 C13 0.9(2) ?
C16 N11 N12 B1 -171.43(14) ?
N22 B1 N12 C13 -82.53(16) ?
N32 B1 N12 C13 154.29(14) ?
Cu1 B1 N12 C13 36.31(17) ?
N22 B1 N12 N11 90.36(15) ?
N32 B1 N12 N11 -32.81(18) ?
Cu1 B1 N12 N11 -150.79(11) ?
N11 N12 C13 C14 -2.5(2) ?
B1 N12 C13 C14 169.50(14) ?
N11 N12 C13 S1 176.25(12) ?
B1 N12 C13 S1 -11.73(19) ?
Cu1 S1 C13 N12 -15.10(13) ?
Cu1 S1 C13 C14 163.57(13) ?
N12 C13 C14 C15 2.4(2) ?
S1 C13 C14 C15 -176.28(13) ?
N12 C13 C14 C11 -178.38(15) ?
S1 C13 C14 C11 3.0(2) ?
C13 C14 C15 C16 -0.9(2) ?
C11 C14 C15 C16 179.89(16) ?
N12 N11 C16 C15 0.8(2) ?
N12 N11 C16 C10 179.83(13) ?
C14 C15 C16 N11 -0.7(2) ?
C14 C15 C16 C10 -179.72(15) ?
N11 C16 C10 C18 116.60(17) ?
C15 C16 C10 C18 -64.4(2) ?
N11 C16 C10 C17 -3.4(2) ?
C15 C16 C10 C17 175.61(15) ?
N11 C16 C10 C19 -124.68(16) ?
C15 C16 C10 C19 54.4(2) ?
C26 N21 N22 C23 1.9(2) ?
C26 N21 N22 B1 -168.62(13) ?
N12 B1 N22 C23 162.17(13) ?
N32 B1 N22 C23 -75.13(16) ?
Cu1 B1 N22 C23 42.99(15) ?
N12 B1 N22 N21 -26.46(17) ?
N32 B1 N22 N21 96.25(15) ?
Cu1 B1 N22 N21 -145.63(10) ?
N21 N22 C23 C24 -4.4(2) ?
B1 N22 C23 C24 166.16(14) ?
N21 N22 C23 S2 174.27(11) ?
B1 N22 C23 S2 -15.22(18) ?
Cu1 S2 C23 N22 -15.72(13) ?
Cu1 S2 C23 C24 162.80(14) ?
N22 C23 C24 C25 3.3(2) ?
S2 C23 C24 C25 -175.21(13) ?
N22 C23 C24 C21 -177.82(16) ?
S2 C23 C24 C21 3.7(2) ?
C23 C24 C25 C26 -0.2(3) ?
C21 C24 C25 C26 -179.09(18) ?
N22 N21 C26 C25 1.5(2) ?
N22 N21 C26 C20 -178.67(13) ?
C24 C25 C26 N21 -2.2(3) ?
C24 C25 C26 C20 177.92(16) ?
N21 C26 C20 C27 -3.0(2) ?
C25 C26 C20 C27 176.81(16) ?
N21 C26 C20 C28 117.26(16) ?
C25 C26 C20 C28 -62.9(2) ?
N21 C26 C20 C29 -123.62(16) ?
C25 C26 C20 C29 56.2(2) ?
C36 N31 N32 C33 1.9(2) ?
C36 N31 N32 B1 -167.31(14) ?
N22 B1 N32 C33 160.46(13) ?
N12 B1 N32 C33 -75.63(17) ?
Cu1 B1 N32 C33 42.52(17) ?
N22 B1 N32 N31 -29.40(18) ?
N12 B1 N32 N31 94.51(16) ?
Cu1 B1 N32 N31 -147.34(11) ?
N31 N32 C33 C34 -5.2(2) ?
B1 N32 C33 C34 163.76(14) ?
N31 N32 C33 S3 174.05(12) ?
B1 N32 C33 S3 -16.99(19) ?
Cu1 S3 C33 N32 -12.73(13) ?
Cu1 S3 C33 C34 166.46(13) ?
N32 C33 C34 C35 4.5(2) ?
S3 C33 C34 C35 -174.65(13) ?
N32 C33 C34 C31 -176.01(15) ?
S3 C33 C34 C31 4.8(2) ?
C33 C34 C35 C36 -1.1(2) ?
C31 C34 C35 C36 179.42(17) ?
N32 N31 C36 C35 1.9(2) ?
N32 N31 C36 C30 -179.06(14) ?
C34 C35 C36 N31 -2.2(3) ?
C34 C35 C36 C30 178.86(16) ?
N31 C36 C30 C37 -4.3(2) ?
C35 C36 C30 C37 174.71(19) ?
N31 C36 C30 C38 117.51(18) ?
C35 C36 C30 C38 -63.5(2) ?
N31 C36 C30 C39 -123.70(17) ?
C35 C36 C30 C39 55.3(2) ?
O43 S4 C4 F43 -179.34(16) ?
O42 S4 C4 F43 -59.43(18) ?
O41 S4 C4 F43 60.90(17) ?
O43 S4 C4 F41 -59.17(17) ?
O42 S4 C4 F41 60.74(17) ?
O41 S4 C4 F41 -178.92(15) ?
O43 S4 C4 F42 60.53(18) ?
O42 S4 C4 F42 -179.57(15) ?
O41 S4 C4 F42 -59.23(17) ?
